data_7125437
loop_
_publ_author_name
'Hill, Anthony'
'Frogley, Benjamin'

_publ_section_title
;
 Synthesis of pyridyl carbyne complexes and their conversion to
 N-heterocyclic vinylidenes
;
_journal_name_full 'Chemical Communications'
_journal_paper_doi 10.1039/C9CC07760J
_journal_year 2019
_chemical_formula_moiety 'C42 H50 B2 N13 O4 W2, C F3 O3 S, 2.5(C H Cl3)'
_chemical_formula_sum 'C45.5 H52.5 B2 Cl7.5 F3 N13 O7 S W2'
_chemical_formula_weight 1637.76
_space_group_crystal_system triclinic
_space_group_IT_number 2
_space_group_name_Hall '-P 1'
_space_group_name_H-M_alt 'P -1'
_atom_sites_solution_hydrogens geom
_audit_creation_method SHELXL-2014/7
_audit_update_record
;
2019-09-25 deposited with the CCDC.	2019-11-25 downloaded from the CCDC.
;
_cell_angle_alpha 88.518(3)
_cell_angle_beta 76.527(3)
_cell_angle_gamma 70.518(3)
_cell_formula_units_Z 4
_cell_length_a 13.6197(4)
_cell_length_b 18.3015(8)
_cell_length_c 26.9010(9)
_cell_measurement_reflns_used 14736
_cell_measurement_temperature 150.0(1)
_cell_measurement_theta_max 70.7350
_cell_measurement_theta_min 4.2730
_cell_volume 6137.7(4)
_computing_cell_refinement 'CrysAlisPro 1.171.40.36a (Rigaku OD, 2018)'
_computing_data_collection 'CrysAlisPro 1.171.40.36a (Rigaku OD, 2018)'
_computing_data_reduction 'CrysAlisPro 1.171.40.36a (Rigaku OD, 2018)'
_computing_structure_refinement 'SHELXL-2014/7 (Sheldrick, 2014)'
_computing_structure_solution 'SHELXT-2014/7 (Sheldrick, 2014)'
_diffrn_ambient_temperature 150.0(1)
_diffrn_detector_area_resol_mean 8.1297
_diffrn_measured_fraction_theta_full 0.989
_diffrn_measured_fraction_theta_max 0.989
_diffrn_measurement_device_type 'SuperNova, Dual, Cu at home/near, EosS2'
_diffrn_measurement_method '\w scans'
_diffrn_radiation_type CuK\a
_diffrn_radiation_wavelength 1.54184
_diffrn_reflns_av_R_equivalents 0.0482
_diffrn_reflns_av_unetI/netI 0.0866
_diffrn_reflns_Laue_measured_fraction_full 0.989
_diffrn_reflns_Laue_measured_fraction_max 0.989
_diffrn_reflns_limit_h_max 10
_diffrn_reflns_limit_h_min -16
_diffrn_reflns_limit_k_max 20
_diffrn_reflns_limit_k_min -21
_diffrn_reflns_limit_l_max 32
_diffrn_reflns_limit_l_min -30
_diffrn_reflns_number 34502
_diffrn_reflns_point_group_measured_fraction_full 0.989
_diffrn_reflns_point_group_measured_fraction_max 0.989
_diffrn_reflns_theta_full 66.600
_diffrn_reflns_theta_max 66.600
_diffrn_reflns_theta_min 3.545
_diffrn_source 'micro-focus sealed X-ray tube'
_exptl_absorpt_coefficient_mu 10.717
_exptl_absorpt_correction_T_max 1.00000
_exptl_absorpt_correction_T_min 0.72485
_exptl_absorpt_correction_type multi-scan
_exptl_absorpt_process_details
;
CrysAlisPro 1.171.40.36a (Rigaku Oxford Diffraction, 2018)
Empirical absorption correction using spherical harmonics,
 implemented in SCALE3 ABSPACK scaling algorithm.
;
_exptl_crystal_colour yellow
_exptl_crystal_density_diffrn 1.772
_exptl_crystal_description prism
_exptl_crystal_F_000 3204
_exptl_crystal_size_max 0.227
_exptl_crystal_size_mid 0.101
_exptl_crystal_size_min 0.033
_refine_diff_density_max 3.501
_refine_diff_density_min -2.787
_refine_diff_density_rms 0.208
_refine_ls_extinction_method none
_refine_ls_goodness_of_fit_ref 1.082
_refine_ls_hydrogen_treatment mixed
_refine_ls_matrix_type full
_refine_ls_number_parameters 1487
_refine_ls_number_reflns 21463
_refine_ls_number_restraints 58
_refine_ls_restrained_S_all 1.087
_refine_ls_R_factor_all 0.0844
_refine_ls_R_factor_gt 0.0697
_refine_ls_shift/su_max 0.002
_refine_ls_shift/su_mean 0.000
_refine_ls_structure_factor_coef Fsqd
_refine_ls_weighting_details 'w=1/[\s^2^(Fo^2^)+(0.0796P)^2^+47.3258P] where P=(Fo^2^+2Fc^2^)/3'
_refine_ls_weighting_scheme calc
_refine_ls_wR_factor_gt 0.1827
_refine_ls_wR_factor_ref 0.1943
_reflns_Friedel_coverage 0.000
_reflns_number_gt 17107
_reflns_number_total 21463
_reflns_threshold_expression 'I > 2\s(I)'
_cod_data_source_file c9cc07760j2.cif
_cod_data_source_block Compound_7
_cod_original_formula_sum 'C45.50 H52.50 B2 Cl7.50 F3 N13 O7 S W2'
_cod_database_code 7125437
_shelx_shelxl_version_number 2014/7
_shelx_space_group_comment
;
The symmetry employed for this shelxl refinement is uniquely defined
by the following loop, which should always be used as a source of
symmetry information in preference to the above space-group names.
They are only intended as comments.
;

loop_
_space_group_symop_operation_xyz
'x, y, z'
'-x, -y, -z'

loop_
_atom_site_label
_atom_site_type_symbol
_atom_site_fract_x
_atom_site_fract_y
_atom_site_fract_z
_atom_site_U_iso_or_equiv
_atom_site_adp_type
_atom_site_occupancy
_atom_site_site_symmetry_order
_atom_site_calc_flag
_atom_site_refinement_flags_posn
_atom_site_refinement_flags_adp
W1 W 0.77196(3) 0.43838(3) 0.04332(2) 0.02831(12) Uani 1 1 d . .
W2 W 0.51351(4) 0.61219(3) 0.33543(2) 0.03162(12) Uani 1 1 d . .
W3 W 0.42217(4) 0.91706(3) 0.16630(2) 0.03308(13) Uani 1 1 d . .
W4 W 0.23644(4) 1.08281(3) 0.46289(2) 0.03295(13) Uani 1 1 d . .
S2 S 0.9036(2) 0.78871(17) 0.23312(11) 0.0412(6) Uani 1 1 d . .
Cl11 Cl 1.0463(3) 0.8449(3) 0.01214(17) 0.0836(13) Uani 1 1 d . .
Cl3 Cl 1.0345(4) 0.1528(3) 0.32231(16) 0.0852(13) Uani 1 1 d . .
Cl1 Cl 0.8944(4) 0.2172(3) 0.25565(17) 0.0861(13) Uani 1 1 d . .
Cl12 Cl 0.8566(3) 0.9248(3) 0.0881(2) 0.0871(14) Uani 1 1 d . .
Cl6 Cl 0.4603(5) 0.3973(3) 0.27718(16) 0.0902(15) Uani 1 1 d . .
Cl2 Cl 1.1071(5) 0.1109(3) 0.21558(19) 0.1009(18) Uani 1 1 d . .
Cl5 Cl 0.5421(5) 0.3379(3) 0.17401(16) 0.0912(15) Uani 1 1 d . .
Cl7 Cl 0.8909(4) 0.5664(3) 0.4047(2) 0.0970(15) Uani 1 1 d . .
Cl15 Cl 0.6457(5) 1.0503(3) 0.3232(2) 0.108(2) Uani 1 1 d . .
Cl10 Cl 0.8880(5) 0.7715(3) 0.0483(2) 0.0959(15) Uani 1 1 d . .
Cl4 Cl 0.5757(5) 0.2351(3) 0.2552(2) 0.0898(14) Uani 1 1 d . .
Cl14 Cl 0.8702(6) 1.0279(4) 0.3034(2) 0.1085(18) Uani 1 1 d . .
Cl8 Cl 0.9469(5) 0.6055(4) 0.4943(2) 0.1043(17) Uani 1 1 d . .
Cl13 Cl 0.7720(6) 1.0341(5) 0.2197(2) 0.133(3) Uani 1 1 d . .
S1 S 1.1363(5) 0.3755(3) 0.2399(3) 0.114(2) Uani 1 1 d . U
Cl9 Cl 0.7356(5) 0.6838(4) 0.4802(3) 0.133(3) Uani 1 1 d . .
N2 N 0.7359(7) 0.3090(5) -0.0195(3) 0.0300(17) Uani 1 1 d . .
N107 N 0.3837(6) 0.9668(5) 0.3229(3) 0.0311(18) Uani 1 1 d . .
N112 N 0.1854(8) 1.1890(5) 0.4214(4) 0.039(2) Uani 1 1 d . .
N1 N 0.7903(7) 0.3620(5) -0.0255(3) 0.0273(17) Uani 1 1 d . .
O11 O 0.7918(7) 0.8017(6) 0.2517(4) 0.059(3) Uani 1 1 d . .
N6 N 0.5811(7) 0.3756(5) 0.0534(3) 0.0315(18) Uani 1 1 d . .
N8 N 0.4361(7) 0.6200(5) 0.4211(3) 0.0343(19) Uani 1 1 d . .
N5 N 0.6029(6) 0.4432(5) 0.0549(3) 0.0300(18) Uani 1 1 d . .
N7 N 0.6742(7) 0.5617(5) 0.1818(3) 0.0299(17) Uani 1 1 d . .
N108 N 0.1127(7) 1.1594(5) 0.5299(3) 0.0338(19) Uani 1 1 d . .
N111 N 0.0006(7) 1.1291(5) 0.4490(3) 0.0324(18) Uani 1 1 d . .
O8 O 0.4723(8) 0.7375(5) 0.1787(3) 0.052(2) Uani 1 1 d . .
N9 N 0.4069(7) 0.5586(5) 0.4408(3) 0.0326(18) Uani 1 1 d . .
O4 O 0.3753(7) 0.7868(5) 0.3266(4) 0.055(2) Uani 1 1 d . .
N3 N 0.7922(7) 0.3282(5) 0.0825(3) 0.0324(18) Uani 1 1 d . .
N109 N 0.0150(7) 1.2059(5) 0.5211(3) 0.0301(18) Uani 1 1 d . .
N4 N 0.7441(7) 0.2774(5) 0.0717(3) 0.0341(19) Uani 1 1 d . .
O1 O 0.7555(8) 0.5880(5) -0.0196(4) 0.055(2) Uani 1 1 d . .
N105 N 0.2545(7) 0.9388(5) 0.1626(3) 0.0338(19) Uani 1 1 d . .
N13 N 0.3433(7) 0.5274(5) 0.3660(4) 0.037(2) Uani 1 1 d . .
N101 N 0.4507(7) 0.8983(5) 0.0810(3) 0.0341(19) Uani 1 1 d . .
N104 N 0.3179(8) 1.0712(5) 0.1158(4) 0.041(2) Uani 1 1 d . .
N110 N 0.0913(7) 1.0658(5) 0.4495(3) 0.0341(19) Uani 1 1 d . .
N106 N 0.2164(7) 0.9792(5) 0.1229(4) 0.037(2) Uani 1 1 d . .
F4 F 0.9343(10) 0.6407(5) 0.2405(4) 0.084(3) Uani 1 1 d . .
O2 O 1.0194(7) 0.4133(6) 0.0165(4) 0.061(3) Uani 1 1 d . .
N11 N 0.5250(8) 0.4488(5) 0.3774(4) 0.040(2) Uani 1 1 d . .
O5 O 0.3109(8) 0.9388(6) 0.5294(4) 0.062(3) Uani 1 1 d . .
N12 N 0.3791(7) 0.5741(5) 0.3299(3) 0.0351(19) Uani 1 1 d . .
N113 N 0.0781(8) 1.2340(5) 0.4288(4) 0.040(2) Uani 1 1 d . .
N10 N 0.5880(7) 0.4894(5) 0.3504(3) 0.038(2) Uani 1 1 d . .
N102 N 0.3861(7) 0.9530(5) 0.0558(3) 0.0332(19) Uani 1 1 d . .
O6 O 0.4293(8) 1.1169(7) 0.4911(4) 0.068(3) Uani 1 1 d . .
O3 O 0.6897(8) 0.6750(7) 0.3561(4) 0.066(3) Uani 1 1 d . .
O9 O 0.9402(8) 0.7739(6) 0.1791(4) 0.064(3) Uani 1 1 d . .
N103 N 0.3854(9) 1.0400(6) 0.1483(4) 0.046(3) Uani 1 1 d . .
O10 O 0.9428(10) 0.8403(7) 0.2542(5) 0.074(3) Uani 1 1 d . .
C19 C 0.7538(8) 0.2722(6) -0.0645(4) 0.034(2) Uani 1 1 d . .
O7 O 0.6705(8) 0.8791(8) 0.1550(4) 0.074(3) Uani 1 1 d . .
C135 C 0.0720(9) 1.0033(6) 0.4343(4) 0.035(2) Uani 1 1 d . .
C22 C 0.5096(8) 0.5012(6) 0.0694(4) 0.032(2) Uani 1 1 d . .
C23 C 0.4269(8) 0.4709(7) 0.0787(4) 0.039(2) Uani 1 1 d . .
H23 H 0.3540 0.4984 0.0901 0.047 Uiso 1 1 calc R U
C24 C 0.4743(8) 0.3915(6) 0.0676(4) 0.033(2) Uani 1 1 d . .
F1 F 1.0086(12) 0.4835(7) 0.1963(5) 0.109(4) Uani 1 1 d . U
C17 C 0.8415(8) 0.3553(7) -0.0746(4) 0.035(2) Uani 1 1 d . .
C120 C 0.5266(9) 0.8467(6) 0.0444(4) 0.035(2) Uani 1 1 d . .
C3 C 0.9335(9) 0.4210(7) 0.0260(5) 0.041(3) Uani 1 1 d . .
C28 C 0.3714(9) 0.6426(7) 0.5050(4) 0.039(3) Uani 1 1 d . .
H28 H 0.3487 0.6668 0.5376 0.047 Uiso 1 1 calc R U
C18 C 0.8181(8) 0.3002(7) -0.1003(4) 0.037(2) Uani 1 1 d . .
H18 H 0.8418 0.2857 -0.1351 0.045 Uiso 1 1 calc R U
C130 C 0.1063(9) 1.1667(6) 0.5799(4) 0.036(2) Uani 1 1 d . .
C8 C 0.6558(8) 0.6161(6) 0.2212(4) 0.034(2) Uani 1 1 d . .
C129 C 0.1958(11) 1.1280(9) 0.6039(4) 0.053(3) Uani 1 1 d . .
H12A H 0.2186 1.0729 0.5970 0.080 Uiso 1 1 calc R U
H12B H 0.1726 1.1396 0.6402 0.080 Uiso 1 1 calc R U
H12C H 0.2545 1.1463 0.5901 0.080 Uiso 1 1 calc R U
C109 C 0.4081(8) 0.9651(6) 0.3701(4) 0.031(2) Uani 1 1 d . .
C6 C 0.7741(9) 0.6729(7) 0.1656(4) 0.037(2) Uani 1 1 d . .
H6 H 0.8084 0.7097 0.1602 0.044 Uiso 1 1 calc R U
C108 C 0.5080(9) 0.9147(6) 0.3754(4) 0.035(2) Uani 1 1 d . .
H108 H 0.5258 0.9132 0.4069 0.042 Uiso 1 1 calc R U
C39 C 0.5830(11) 0.3725(7) 0.3738(5) 0.047(3) Uani 1 1 d . .
C7 C 0.7073(9) 0.6707(6) 0.2124(4) 0.035(2) Uani 1 1 d . .
H7 H 0.6966 0.7066 0.2387 0.042 Uiso 1 1 calc R U
F5 F 0.9376(12) 0.6964(7) 0.3076(4) 0.102(4) Uani 1 1 d . .
C133 C -0.1628(9) 1.2939(7) 0.5711(5) 0.046(3) Uani 1 1 d . .
H13A H -0.1633 1.3348 0.5479 0.068 Uiso 1 1 calc R U
H13B H -0.1911 1.3158 0.6056 0.068 Uiso 1 1 calc R U
H13C H -0.2063 1.2659 0.5634 0.068 Uiso 1 1 calc R U
C27 C 0.4163(9) 0.6702(7) 0.4603(5) 0.039(2) Uani 1 1 d . .
C29 C 0.3671(9) 0.5720(7) 0.4916(4) 0.041(3) Uani 1 1 d . .
C2 C 0.7588(9) 0.5323(7) 0.0013(5) 0.042(3) Uani 1 1 d . .
C103 C 0.4515(9) 0.8028(7) 0.1737(4) 0.039(2) Uani 1 1 d . .
C136 C -0.0271(10) 1.0272(7) 0.4226(5) 0.044(3) Uani 1 1 d . .
H136 H -0.0581 0.9957 0.4101 0.053 Uiso 1 1 calc R U
C12 C 0.8483(9) 0.2964(7) 0.1170(4) 0.040(2) Uani 1 1 d . .
C112 C 0.2781(10) 0.9917(8) 0.5068(5) 0.048(3) Uani 1 1 d . .
C104 C 0.4541(9) 0.9202(6) 0.2812(4) 0.035(2) Uani 1 1 d . .
C132 C -0.0502(8) 1.2397(6) 0.5653(4) 0.036(2) Uani 1 1 d . .
C117 C 0.2922(12) 1.1488(7) 0.1174(5) 0.050(3) Uani 1 1 d . .
C140 C 0.2396(11) 1.2191(8) 0.3840(5) 0.049(3) Uani 1 1 d . .
C113 C 0.3576(9) 1.1069(8) 0.4808(5) 0.046(3) Uani 1 1 d . .
F6 F 1.0701(9) 0.6734(8) 0.2430(6) 0.119(5) Uani 1 1 d . .
C122 C 0.4233(10) 0.9348(7) 0.0043(4) 0.038(2) Uani 1 1 d . .
C105 C 0.5532(9) 0.8706(7) 0.2876(5) 0.040(3) Uani 1 1 d . .
H105 H 0.6021 0.8391 0.2599 0.049 Uiso 1 1 calc R U
C34 C 0.2544(9) 0.5187(7) 0.3585(5) 0.043(3) Uani 1 1 d . .
C5 C 0.7892(8) 0.6195(6) 0.1268(4) 0.033(2) Uani 1 1 d . .
H5 H 0.8325 0.6214 0.0948 0.040 Uiso 1 1 calc R U
C21 C 0.5021(9) 0.5844(6) 0.0752(5) 0.042(3) Uani 1 1 d . .
H21A H 0.5571 0.5872 0.0910 0.063 Uiso 1 1 calc R U
H21B H 0.4331 0.6136 0.0962 0.063 Uiso 1 1 calc R U
H21C H 0.5112 0.6055 0.0421 0.063 Uiso 1 1 calc R U
C137 C -0.0710(8) 1.1053(7) 0.4328(4) 0.036(2) Uani 1 1 d . .
C32 C 0.3083(10) 0.5928(7) 0.3006(5) 0.040(2) Uani 1 1 d . .
C10 C 0.5854(9) 0.6119(6) 0.2693(4) 0.035(2) Uani 1 1 d . .
C60 C 0.4253(9) 0.7238(7) 0.3296(5) 0.042(3) Uani 1 1 d . .
C4 C 0.7405(8) 0.5628(6) 0.1348(4) 0.030(2) Uani 1 1 d . .
C121 C 0.5104(10) 0.8688(6) -0.0037(4) 0.038(2) Uani 1 1 d . .
H121 H 0.5508 0.8434 -0.0351 0.045 Uiso 1 1 calc R U
C61 C 0.6258(10) 0.6499(7) 0.3503(4) 0.045(3) Uani 1 1 d . .
C107 C 0.5799(9) 0.8677(7) 0.3347(5) 0.048(3) Uani 1 1 d . .
H107 H 0.6458 0.8343 0.3385 0.058 Uiso 1 1 calc R U
C134 C 0.1515(11) 0.9231(7) 0.4308(5) 0.049(3) Uani 1 1 d . .
H13D H 0.2193 0.9221 0.4097 0.073 Uiso 1 1 calc R U
H13E H 0.1264 0.8876 0.4160 0.073 Uiso 1 1 calc R U
H13F H 0.1597 0.9080 0.4644 0.073 Uiso 1 1 calc R U
C20 C 0.7055(11) 0.2116(7) -0.0720(5) 0.048(3) Uani 1 1 d . .
H20A H 0.7322 0.1677 -0.0526 0.072 Uiso 1 1 calc R U
H20B H 0.7246 0.1954 -0.1076 0.072 Uiso 1 1 calc R U
H20C H 0.6288 0.2329 -0.0605 0.072 Uiso 1 1 calc R U
C16 C 0.9073(10) 0.4020(8) -0.0963(5) 0.050(3) Uani 1 1 d . .
H16A H 0.8625 0.4553 -0.0955 0.075 Uiso 1 1 calc R U
H16B H 0.9437 0.3837 -0.1310 0.075 Uiso 1 1 calc R U
H16C H 0.9591 0.3979 -0.0765 0.075 Uiso 1 1 calc R U
C101 C 0.4240(9) 0.9231(7) 0.2336(5) 0.041(3) Uani 1 1 d . .
C25 C 0.4246(10) 0.3287(7) 0.0720(5) 0.049(3) Uani 1 1 d . .
H25A H 0.4320 0.3078 0.0385 0.073 Uiso 1 1 calc R U
H25B H 0.3499 0.3501 0.0889 0.073 Uiso 1 1 calc R U
H25C H 0.4602 0.2882 0.0916 0.073 Uiso 1 1 calc R U
C1 C 0.7541(9) 0.5049(6) 0.0959(4) 0.036(2) Uani 1 1 d . .
C131 C 0.0042(9) 1.2169(7) 0.6037(4) 0.039(2) Uani 1 1 d . .
H131 H -0.0220 1.2320 0.6384 0.047 Uiso 1 1 calc R U
C13 C 0.8380(11) 0.2248(8) 0.1275(5) 0.052(3) Uani 1 1 d . .
H13 H 0.8698 0.1900 0.1496 0.062 Uiso 1 1 calc R U
C111 C 0.3331(9) 1.0183(7) 0.4100(4) 0.038(2) Uani 1 1 d . .
C127 C 0.1160(10) 0.9800(7) 0.1257(5) 0.048(3) Uani 1 1 d . .
B1 B 0.6717(9) 0.2986(7) 0.0335(4) 0.030(2) Uani 1 1 d D .
H1 H 0.6412 0.2577 0.0312 0.035 Uiso 1 1 calc DR U
C30 C 0.3279(11) 0.5162(7) 0.5254(5) 0.052(3) Uani 1 1 d . .
H30A H 0.2651 0.5122 0.5170 0.078 Uiso 1 1 calc R U
H30B H 0.3105 0.5346 0.5606 0.078 Uiso 1 1 calc R U
H30C H 0.3829 0.4661 0.5204 0.078 Uiso 1 1 calc R U
C14 C 0.7723(10) 0.2147(7) 0.0992(5) 0.044(3) Uani 1 1 d . .
C33 C 0.2306(10) 0.5600(7) 0.3160(5) 0.048(3) Uani 1 1 d . .
H33 H 0.1736 0.5643 0.3013 0.057 Uiso 1 1 calc R U
C102 C 0.5795(12) 0.8960(8) 0.1567(4) 0.050(3) Uani 1 1 d . .
C125 C 0.1761(9) 0.9145(7) 0.1896(5) 0.043(3) Uani 1 1 d . .
C31 C 0.3205(11) 0.6424(9) 0.2554(5) 0.056(3) Uani 1 1 d . .
H31A H 0.2944 0.6960 0.2672 0.084 Uiso 1 1 calc R U
H31B H 0.2800 0.6348 0.2324 0.084 Uiso 1 1 calc R U
H31C H 0.3948 0.6279 0.2379 0.084 Uiso 1 1 calc R U
C119 C 0.6098(10) 0.7760(8) 0.0576(5) 0.049(3) Uani 1 1 d . .
H11X H 0.6557 0.7471 0.0266 0.074 Uiso 1 1 calc R U
H11Z H 0.6518 0.7918 0.0764 0.074 Uiso 1 1 calc R U
H11Y H 0.5749 0.7439 0.0781 0.074 Uiso 1 1 calc R U
C124 C 0.1893(11) 0.8684(8) 0.2357(5) 0.054(3) Uani 1 1 d . .
H12D H 0.2517 0.8227 0.2266 0.081 Uiso 1 1 calc R U
H12E H 0.1271 0.8536 0.2485 0.081 Uiso 1 1 calc R U
H12F H 0.1976 0.8993 0.2617 0.081 Uiso 1 1 calc R U
C26 C 0.4384(11) 0.7445(8) 0.4536(5) 0.050(3) Uani 1 1 d . .
H26A H 0.5127 0.7340 0.4373 0.075 Uiso 1 1 calc R U
H26B H 0.4220 0.7708 0.4865 0.075 Uiso 1 1 calc R U
H26C H 0.3947 0.7766 0.4327 0.075 Uiso 1 1 calc R U
C126 C 0.0890(10) 0.9394(7) 0.1671(6) 0.051(3) Uani 1 1 d . .
H126 H 0.0245 0.9301 0.1781 0.061 Uiso 1 1 calc R U
C9 C 0.6213(11) 0.5022(7) 0.1908(5) 0.048(3) Uani 1 1 d . .
H9A H 0.6379 0.4746 0.2202 0.071 Uiso 1 1 calc R U
H9B H 0.6467 0.4665 0.1614 0.071 Uiso 1 1 calc R U
H9C H 0.5451 0.5270 0.1966 0.071 Uiso 1 1 calc R U
C37 C 0.6878(10) 0.4372(7) 0.3315(4) 0.047(3) Uani 1 1 d . .
C115 C 0.4027(12) 1.0991(8) 0.1696(4) 0.051(3) Uani 1 1 d . .
O13 O 1.0682(13) 0.3329(8) 0.2408(6) 0.106(4) Uani 1 1 d . U
C36 C 0.7790(11) 0.4599(9) 0.3020(5) 0.061(4) Uani 1 1 d . .
H36A H 0.7632 0.4815 0.2708 0.091 Uiso 1 1 calc R U
H36B H 0.8428 0.4149 0.2943 0.091 Uiso 1 1 calc R U
H36C H 0.7900 0.4978 0.3221 0.091 Uiso 1 1 calc R U
C142 C 0.0702(11) 1.2909(7) 0.3966(5) 0.047(3) Uani 1 1 d . .
C11 C 0.9139(12) 0.3360(8) 0.1368(6) 0.058(4) Uani 1 1 d . .
H11A H 0.9748 0.3352 0.1100 0.087 Uiso 1 1 calc R U
H11B H 0.9379 0.3092 0.1652 0.087 Uiso 1 1 calc R U
H11C H 0.8706 0.3888 0.1478 0.087 Uiso 1 1 calc R U
C40 C 0.5344(13) 0.3120(7) 0.3953(6) 0.058(4) Uani 1 1 d . .
H40A H 0.5107 0.3202 0.4319 0.087 Uiso 1 1 calc R U
H40B H 0.5872 0.2613 0.3866 0.087 Uiso 1 1 calc R U
H40C H 0.4744 0.3161 0.3811 0.087 Uiso 1 1 calc R U
C141 C 0.1694(13) 1.2835(8) 0.3677(5) 0.057(4) Uani 1 1 d . .
H141 H 0.1867 1.3153 0.3421 0.069 Uiso 1 1 calc R U
C35 C 0.1988(12) 0.4697(9) 0.3906(6) 0.060(4) Uani 1 1 d . .
H35A H 0.2465 0.4170 0.3876 0.090 Uiso 1 1 calc R U
H35B H 0.1363 0.4719 0.3790 0.090 Uiso 1 1 calc R U
H35C H 0.1778 0.4888 0.4257 0.090 Uiso 1 1 calc R U
C116 C 0.3412(14) 1.1695(9) 0.1504(5) 0.065(4) Uani 1 1 d . .
H116 H 0.3361 1.2198 0.1590 0.078 Uiso 1 1 calc R U
C138 C -0.1743(10) 1.1620(8) 0.4256(5) 0.052(3) Uani 1 1 d . .
H13G H -0.2255 1.1757 0.4580 0.078 Uiso 1 1 calc R U
H13H H -0.2016 1.1390 0.4026 0.078 Uiso 1 1 calc R U
H13I H -0.1621 1.2078 0.4114 0.078 Uiso 1 1 calc R U
C123 C 0.3723(12) 0.9844(7) -0.0347(4) 0.049(3) Uani 1 1 d . .
H12G H 0.3014 0.9828 -0.0312 0.073 Uiso 1 1 calc R U
H12H H 0.4148 0.9650 -0.0685 0.073 Uiso 1 1 calc R U
H12I H 0.3685 1.0371 -0.0293 0.073 Uiso 1 1 calc R U
C201 C 0.9627(13) 0.6955(9) 0.2578(6) 0.059(4) Uani 1 1 d . .
C15 C 0.7307(12) 0.1482(7) 0.0970(6) 0.059(4) Uani 1 1 d . .
H15A H 0.6538 0.1670 0.1078 0.089 Uiso 1 1 calc R U
H15B H 0.7593 0.1093 0.1194 0.089 Uiso 1 1 calc R U
H15C H 0.7524 0.1260 0.0626 0.089 Uiso 1 1 calc R U
O12 O 1.2438(13) 0.3386(9) 0.2361(7) 0.113(5) Uani 1 1 d . U
C139 C 0.3607(12) 1.1860(9) 0.3666(5) 0.059(4) Uani 1 1 d . .
H13J H 0.3919 1.1956 0.3932 0.088 Uiso 1 1 calc R U
H13K H 0.3845 1.2104 0.3363 0.088 Uiso 1 1 calc R U
H13L H 0.3825 1.1311 0.3592 0.088 Uiso 1 1 calc R U
F3 F 1.1704(15) 0.4921(8) 0.1953(6) 0.140(5) Uani 1 1 d . U
C143 C -0.0362(13) 1.3500(9) 0.3946(6) 0.066(4) Uani 1 1 d . .
H14A H -0.0816 1.3243 0.3862 0.098 Uiso 1 1 calc R U
H14B H -0.0254 1.3859 0.3689 0.098 Uiso 1 1 calc R U
H14C H -0.0696 1.3777 0.4273 0.098 Uiso 1 1 calc R U
C38 C 0.6854(12) 0.3631(8) 0.3459(5) 0.053(3) Uani 1 1 d . .
H38 H 0.7424 0.3166 0.3380 0.064 Uiso 1 1 calc R U
C43 C 0.9497(12) 0.8348(8) 0.0645(6) 0.057(3) Uani 1 1 d . .
H43 H 0.9859 0.8120 0.0915 0.068 Uiso 1 1 calc R U
B4 B -0.0054(10) 1.2103(7) 0.4666(4) 0.033(2) Uani 1 1 d . .
H4 H -0.087(9) 1.253(5) 0.4675(4) 0.039 Uiso 1 1 calc R U
C110 C 0.2778(10) 1.0198(7) 0.3164(5) 0.048(3) Uani 1 1 d . .
H11G H 0.2230 0.9984 0.3316 0.072 Uiso 1 1 calc R U
H11H H 0.2803 1.0255 0.2806 0.072 Uiso 1 1 calc R U
H11I H 0.2619 1.0697 0.3330 0.072 Uiso 1 1 calc R U
C118 C 0.2179(13) 1.1994(8) 0.0870(6) 0.065(4) Uani 1 1 d . .
H11J H 0.2522 1.1905 0.0512 0.098 Uiso 1 1 calc R U
H11K H 0.2010 1.2530 0.0971 0.098 Uiso 1 1 calc R U
H11L H 0.1531 1.1870 0.0934 0.098 Uiso 1 1 calc R U
C128 C 0.0521(12) 1.0213(9) 0.0887(7) 0.069(4) Uani 1 1 d . .
H12J H 0.0415 1.0757 0.0913 0.104 Uiso 1 1 calc R U
H12K H -0.0163 1.0138 0.0966 0.104 Uiso 1 1 calc R U
H12L H 0.0901 1.0008 0.0545 0.104 Uiso 1 1 calc R U
B2 B 0.4089(11) 0.4929(7) 0.4053(5) 0.037(3) Uani 1 1 d . .
H2 H 0.376(4) 0.455(5) 0.427(3) 0.044 Uiso 1 1 calc R U
C42 C 0.4836(15) 0.3198(10) 0.2360(6) 0.068(4) Uani 1 1 d . .
H42 H 0.4161 0.3112 0.2365 0.082 Uiso 1 1 calc R U
B3 B 0.2860(11) 1.0172(7) 0.0855(5) 0.040(3) Uani 1 1 d . .
H3 H 0.241(6) 1.050(4) 0.059(3) 0.048 Uiso 1 1 calc R U
F2 F 1.1539(16) 0.3907(11) 0.1511(7) 0.163(6) Uani 1 1 d . U
C114 C 0.4713(17) 1.0895(11) 0.2061(6) 0.080(6) Uani 1 1 d . .
H11M H 0.4289 1.0922 0.2404 0.121 Uiso 1 1 calc R U
H11N H 0.5020 1.1301 0.2027 0.121 Uiso 1 1 calc R U
H11O H 0.5276 1.0401 0.1990 0.121 Uiso 1 1 calc R U
C45 C 0.7723(14) 1.0049(10) 0.2818(6) 0.071(4) Uani 1 1 d . .
H45 H 0.7886 0.9485 0.2818 0.085 Uiso 1 1 calc R U
O14 O 1.0681(15) 0.4551(10) 0.2828(7) 0.124(5) Uani 1 1 d . U
C41 C 1.0288(13) 0.1859(8) 0.2605(5) 0.059(4) Uani 1 1 d . .
H41 H 1.0562 0.2294 0.2550 0.071 Uiso 1 1 calc R U
C44 C 0.8714(15) 0.6411(10) 0.4472(10) 0.098(7) Uani 1 1 d . .
H44 H 0.8961 0.6810 0.4286 0.118 Uiso 1 1 calc R U
C200 C 1.116(2) 0.4430(13) 0.1943(11) 0.115(5) Uani 1 1 d . U

loop_
_atom_site_aniso_label
_atom_site_aniso_U_11
_atom_site_aniso_U_22
_atom_site_aniso_U_33
_atom_site_aniso_U_23
_atom_site_aniso_U_13
_atom_site_aniso_U_12
W1 0.0259(2) 0.0333(2) 0.0258(2) -0.00108(17) -0.00495(17) -0.01060(18)
W2 0.0274(2) 0.0387(3) 0.0251(2) 0.00330(18) -0.00450(17) -0.00765(19)
W3 0.0337(2) 0.0437(3) 0.0243(2) -0.00048(19) -0.00379(18) -0.0182(2)
W4 0.0278(2) 0.0386(3) 0.0265(2) -0.00548(19) -0.00075(18) -0.00682(19)
S2 0.0296(13) 0.0483(15) 0.0445(15) -0.0071(12) -0.0014(11) -0.0161(11)
Cl11 0.052(2) 0.109(3) 0.065(2) 0.022(2) 0.0045(17) -0.007(2)
Cl3 0.069(2) 0.116(4) 0.053(2) 0.006(2) -0.0174(18) -0.006(2)
Cl1 0.084(3) 0.094(3) 0.068(3) 0.008(2) -0.027(2) -0.009(2)
Cl12 0.054(2) 0.072(3) 0.114(4) -0.004(2) 0.007(2) -0.0115(19)
Cl6 0.123(4) 0.071(3) 0.057(2) -0.0214(19) -0.025(2) -0.004(3)
Cl2 0.118(4) 0.079(3) 0.071(3) -0.029(2) 0.031(3) -0.022(3)
Cl5 0.125(4) 0.099(3) 0.046(2) 0.006(2) -0.005(2) -0.044(3)
Cl7 0.088(3) 0.108(4) 0.085(3) -0.012(3) -0.025(3) -0.015(3)
Cl15 0.091(3) 0.080(3) 0.121(4) 0.021(3) 0.018(3) -0.017(3)
Cl10 0.113(4) 0.100(4) 0.092(3) 0.003(3) -0.033(3) -0.053(3)
Cl4 0.110(4) 0.057(2) 0.096(3) 0.008(2) -0.027(3) -0.020(2)
Cl14 0.129(5) 0.119(4) 0.098(4) -0.001(3) -0.031(3) -0.065(4)
Cl8 0.118(4) 0.118(4) 0.087(3) -0.013(3) -0.023(3) -0.052(4)
Cl13 0.111(4) 0.173(6) 0.071(3) 0.014(4) -0.026(3) 0.011(4)
S1 0.107(4) 0.082(3) 0.185(6) 0.064(3) -0.065(4) -0.056(3)
Cl9 0.088(4) 0.103(4) 0.186(7) -0.048(5) -0.004(4) -0.017(3)
N2 0.027(4) 0.033(4) 0.026(4) -0.002(3) -0.002(3) -0.007(3)
N107 0.020(4) 0.040(5) 0.027(4) -0.008(4) 0.007(3) -0.010(3)
N112 0.049(6) 0.036(5) 0.035(5) 0.001(4) -0.005(4) -0.021(4)
N1 0.030(4) 0.036(4) 0.016(4) -0.003(3) 0.000(3) -0.014(3)
O11 0.031(4) 0.064(6) 0.079(7) -0.011(5) 0.001(4) -0.018(4)
N6 0.028(4) 0.032(4) 0.031(4) 0.000(3) -0.002(3) -0.008(4)
N8 0.035(5) 0.033(5) 0.037(5) 0.011(4) -0.016(4) -0.010(4)
N5 0.021(4) 0.033(4) 0.032(4) -0.006(3) 0.001(3) -0.008(3)
N7 0.028(4) 0.037(4) 0.024(4) 0.001(3) -0.005(3) -0.011(4)
N108 0.022(4) 0.038(5) 0.033(5) -0.007(4) -0.005(3) 0.002(3)
N111 0.034(5) 0.037(5) 0.026(4) -0.002(3) -0.008(4) -0.011(4)
O8 0.057(5) 0.043(5) 0.052(5) 0.014(4) -0.015(4) -0.014(4)
N9 0.031(4) 0.041(5) 0.023(4) 0.005(4) -0.002(3) -0.012(4)
O4 0.047(5) 0.037(5) 0.071(6) 0.011(4) -0.005(4) -0.008(4)
N3 0.031(4) 0.040(5) 0.027(4) 0.003(4) -0.010(3) -0.011(4)
N109 0.026(4) 0.035(4) 0.026(4) -0.008(3) -0.008(3) -0.004(3)
N4 0.036(5) 0.036(5) 0.031(4) 0.004(4) -0.009(4) -0.013(4)
O1 0.057(5) 0.051(5) 0.067(6) 0.030(5) -0.022(5) -0.027(4)
N105 0.026(4) 0.036(5) 0.036(5) -0.001(4) -0.002(4) -0.009(4)
N13 0.034(5) 0.033(5) 0.040(5) 0.005(4) -0.004(4) -0.010(4)
N101 0.033(4) 0.039(5) 0.029(4) 0.003(4) -0.007(4) -0.011(4)
N104 0.051(6) 0.036(5) 0.033(5) 0.007(4) -0.005(4) -0.015(4)
N110 0.037(5) 0.036(5) 0.028(4) -0.003(4) -0.005(4) -0.011(4)
N106 0.034(5) 0.032(5) 0.041(5) 0.002(4) -0.008(4) -0.008(4)
F4 0.117(8) 0.047(5) 0.093(7) -0.001(5) -0.054(6) -0.012(5)
O2 0.027(5) 0.072(6) 0.087(7) 0.004(5) -0.012(4) -0.023(4)
N11 0.043(5) 0.037(5) 0.037(5) 0.007(4) -0.014(4) -0.007(4)
O5 0.053(6) 0.058(6) 0.065(6) 0.021(5) -0.020(5) -0.004(5)
N12 0.039(5) 0.035(5) 0.030(4) 0.003(4) -0.005(4) -0.011(4)
N113 0.039(5) 0.035(5) 0.040(5) 0.001(4) -0.009(4) -0.006(4)
N10 0.033(5) 0.042(5) 0.029(5) -0.001(4) -0.006(4) -0.001(4)
N102 0.045(5) 0.034(5) 0.028(4) 0.007(3) -0.015(4) -0.018(4)
O6 0.043(5) 0.095(8) 0.072(7) -0.011(6) -0.017(5) -0.027(5)
O3 0.047(5) 0.085(7) 0.078(7) 0.002(6) -0.028(5) -0.029(5)
O9 0.060(6) 0.079(7) 0.037(5) 0.001(5) 0.005(4) -0.014(5)
N103 0.063(7) 0.049(6) 0.031(5) -0.008(4) 0.005(5) -0.035(5)
O10 0.093(8) 0.078(7) 0.079(7) 0.001(6) -0.030(6) -0.057(7)
C19 0.027(5) 0.038(6) 0.032(5) -0.005(4) -0.007(4) -0.005(4)
O7 0.045(6) 0.125(10) 0.059(6) 0.006(6) -0.012(5) -0.040(6)
C135 0.042(6) 0.036(6) 0.031(5) -0.002(4) -0.006(4) -0.020(5)
C22 0.029(5) 0.038(5) 0.021(5) 0.005(4) -0.002(4) -0.006(4)
C23 0.020(5) 0.045(6) 0.043(6) 0.006(5) 0.001(4) -0.006(4)
C24 0.027(5) 0.044(6) 0.030(5) 0.002(4) -0.001(4) -0.016(4)
F1 0.133(8) 0.076(6) 0.108(8) 0.034(6) -0.030(6) -0.023(6)
C17 0.022(5) 0.045(6) 0.035(6) 0.006(5) -0.009(4) -0.007(4)
C120 0.037(6) 0.036(6) 0.034(6) -0.003(4) -0.013(5) -0.012(4)
C3 0.033(6) 0.048(6) 0.046(7) -0.010(5) -0.014(5) -0.013(5)
C28 0.035(6) 0.049(6) 0.018(5) -0.006(4) 0.008(4) -0.003(5)
C18 0.027(5) 0.056(7) 0.021(5) -0.008(4) -0.003(4) -0.006(5)
C130 0.032(5) 0.041(6) 0.034(6) -0.001(4) -0.007(4) -0.013(5)
C8 0.028(5) 0.038(6) 0.031(5) -0.003(4) -0.009(4) -0.003(4)
C129 0.057(8) 0.079(9) 0.021(5) -0.008(6) -0.012(5) -0.016(7)
C109 0.029(5) 0.041(6) 0.017(4) -0.005(4) 0.003(4) -0.009(4)
C6 0.035(5) 0.042(6) 0.035(6) -0.001(5) -0.003(4) -0.020(5)
C108 0.034(5) 0.038(6) 0.029(5) -0.003(4) -0.006(4) -0.008(4)
C39 0.062(8) 0.041(6) 0.037(6) 0.006(5) -0.020(6) -0.008(6)
C7 0.037(6) 0.037(6) 0.033(5) -0.005(4) -0.006(4) -0.014(5)
F5 0.168(12) 0.114(9) 0.065(6) 0.027(6) -0.055(7) -0.083(9)
C133 0.036(6) 0.053(7) 0.038(6) -0.015(5) -0.003(5) -0.005(5)
C27 0.029(5) 0.038(6) 0.045(6) -0.003(5) -0.013(5) -0.002(4)
C29 0.029(5) 0.047(6) 0.039(6) 0.007(5) -0.008(5) -0.003(5)
C2 0.030(5) 0.056(7) 0.044(6) -0.003(6) -0.004(5) -0.023(5)
C103 0.031(5) 0.056(8) 0.034(6) 0.007(5) -0.010(4) -0.016(5)
C136 0.045(6) 0.048(7) 0.045(7) -0.004(5) -0.011(5) -0.023(5)
C12 0.042(6) 0.046(6) 0.032(6) 0.008(5) -0.015(5) -0.011(5)
C112 0.039(6) 0.061(8) 0.040(7) -0.004(6) -0.003(5) -0.014(6)
C104 0.039(6) 0.038(6) 0.024(5) 0.000(4) 0.000(4) -0.014(5)
C132 0.029(5) 0.039(6) 0.038(6) -0.010(5) -0.003(4) -0.011(4)
C117 0.063(8) 0.033(6) 0.050(7) -0.003(5) 0.005(6) -0.021(6)
C140 0.057(8) 0.047(7) 0.045(7) 0.007(5) -0.003(6) -0.025(6)
C113 0.031(6) 0.054(7) 0.043(7) -0.011(5) 0.003(5) -0.008(5)
F6 0.063(7) 0.119(10) 0.157(12) 0.040(9) -0.043(7) 0.000(6)
C122 0.053(7) 0.047(6) 0.025(5) 0.006(4) -0.007(5) -0.033(6)
C105 0.030(5) 0.049(6) 0.042(6) -0.011(5) -0.005(5) -0.013(5)
C34 0.036(6) 0.045(6) 0.052(7) 0.007(5) -0.011(5) -0.017(5)
C5 0.031(5) 0.046(6) 0.027(5) -0.005(4) -0.003(4) -0.021(5)
C21 0.037(6) 0.033(6) 0.050(7) -0.002(5) -0.009(5) -0.007(5)
C137 0.029(5) 0.047(6) 0.032(5) -0.003(5) -0.005(4) -0.012(5)
C32 0.042(6) 0.037(6) 0.046(6) 0.007(5) -0.022(5) -0.010(5)
C10 0.034(5) 0.039(6) 0.028(5) 0.000(4) -0.009(4) -0.008(4)
C60 0.036(6) 0.052(7) 0.039(6) 0.008(5) -0.006(5) -0.018(5)
C4 0.028(5) 0.032(5) 0.034(5) -0.002(4) -0.014(4) -0.011(4)
C121 0.048(6) 0.040(6) 0.027(5) -0.002(4) -0.002(5) -0.022(5)
C61 0.037(6) 0.054(7) 0.034(6) 0.013(5) 0.002(5) -0.010(5)
C107 0.031(6) 0.047(7) 0.061(8) -0.009(6) -0.011(5) -0.004(5)
C134 0.056(8) 0.036(6) 0.052(7) 0.001(5) -0.007(6) -0.017(6)
C20 0.052(7) 0.048(7) 0.045(7) -0.007(5) -0.011(6) -0.015(6)
C16 0.042(6) 0.075(9) 0.032(6) 0.001(6) 0.007(5) -0.029(6)
C101 0.035(6) 0.051(7) 0.043(6) -0.005(5) -0.010(5) -0.020(5)
C25 0.034(6) 0.052(7) 0.059(8) 0.010(6) -0.007(5) -0.017(5)
C1 0.038(6) 0.032(5) 0.047(6) 0.006(5) -0.022(5) -0.015(4)
C131 0.042(6) 0.048(6) 0.026(5) -0.009(5) -0.005(5) -0.013(5)
C13 0.062(8) 0.046(7) 0.042(7) 0.005(5) -0.023(6) -0.005(6)
C111 0.029(5) 0.052(7) 0.033(6) 0.004(5) -0.006(4) -0.015(5)
C127 0.034(6) 0.044(7) 0.067(8) 0.001(6) -0.012(6) -0.013(5)
B1 0.028(5) 0.031(6) 0.029(6) 0.001(4) -0.002(4) -0.013(5)
C30 0.059(8) 0.050(7) 0.033(6) 0.011(5) 0.005(6) -0.013(6)
C14 0.052(7) 0.035(6) 0.040(6) 0.006(5) -0.006(5) -0.013(5)
C33 0.044(7) 0.045(7) 0.061(8) 0.004(6) -0.028(6) -0.014(5)
C102 0.061(9) 0.068(8) 0.025(6) 0.005(5) -0.004(5) -0.032(7)
C125 0.027(5) 0.040(6) 0.057(7) -0.010(5) 0.003(5) -0.012(5)
C31 0.050(7) 0.072(9) 0.058(8) 0.020(7) -0.033(6) -0.024(7)
C119 0.043(7) 0.052(7) 0.045(7) -0.002(6) -0.008(5) -0.006(6)
C124 0.051(7) 0.063(8) 0.050(7) 0.007(6) 0.003(6) -0.033(7)
C26 0.048(7) 0.053(7) 0.048(7) -0.013(6) -0.005(6) -0.019(6)
C126 0.033(6) 0.045(7) 0.073(9) -0.001(6) -0.005(6) -0.016(5)
C9 0.059(8) 0.045(7) 0.038(6) 0.001(5) -0.003(6) -0.022(6)
C37 0.044(7) 0.050(7) 0.033(6) 0.000(5) -0.012(5) 0.007(5)
C115 0.079(9) 0.058(8) 0.029(6) -0.005(5) 0.005(6) -0.049(7)
O13 0.117(9) 0.089(8) 0.143(12) 0.043(8) -0.055(8) -0.060(7)
C36 0.044(7) 0.073(9) 0.040(7) 0.009(6) -0.005(6) 0.008(7)
C142 0.063(8) 0.048(7) 0.034(6) 0.014(5) -0.016(6) -0.021(6)
C11 0.058(8) 0.063(8) 0.065(9) 0.010(7) -0.043(7) -0.017(7)
C40 0.073(9) 0.038(7) 0.063(9) 0.004(6) -0.032(7) -0.009(6)
C141 0.082(10) 0.056(8) 0.045(7) 0.015(6) -0.014(7) -0.038(8)
C35 0.055(8) 0.064(9) 0.072(9) 0.016(7) -0.019(7) -0.034(7)
C116 0.099(12) 0.051(8) 0.043(7) -0.006(6) 0.013(8) -0.042(8)
C138 0.040(7) 0.058(8) 0.059(8) 0.001(6) -0.017(6) -0.013(6)
C123 0.077(9) 0.049(7) 0.031(6) 0.009(5) -0.019(6) -0.030(7)
C201 0.072(9) 0.066(9) 0.060(9) 0.013(7) -0.048(8) -0.028(7)
C15 0.067(9) 0.036(7) 0.070(9) 0.011(6) -0.014(7) -0.014(6)
O12 0.100(7) 0.109(9) 0.144(12) 0.036(8) -0.044(7) -0.045(6)
C139 0.066(9) 0.064(9) 0.046(7) 0.003(6) 0.004(6) -0.034(7)
F3 0.194(12) 0.114(9) 0.147(11) 0.063(8) -0.054(9) -0.091(9)
C143 0.075(10) 0.056(8) 0.062(9) 0.025(7) -0.021(8) -0.016(7)
C38 0.062(8) 0.046(7) 0.041(7) -0.001(5) -0.018(6) 0.000(6)
C43 0.056(8) 0.061(8) 0.055(8) 0.012(7) -0.020(7) -0.019(7)
B4 0.032(6) 0.043(7) 0.023(5) 0.002(5) -0.012(5) -0.009(5)
C110 0.040(6) 0.048(7) 0.046(7) 0.001(5) -0.005(5) -0.005(5)
C118 0.067(9) 0.037(7) 0.070(10) 0.013(6) 0.011(8) -0.007(6)
C128 0.049(8) 0.065(9) 0.095(12) 0.014(8) -0.041(8) -0.006(7)
B2 0.050(7) 0.034(6) 0.033(6) 0.010(5) -0.012(5) -0.021(6)
C42 0.076(10) 0.073(10) 0.053(9) -0.002(7) -0.009(8) -0.025(8)
B3 0.044(7) 0.036(6) 0.038(7) 0.008(5) -0.010(6) -0.012(5)
F2 0.175(14) 0.144(10) 0.154(9) -0.011(8) -0.027(9) -0.039(10)
C114 0.126(16) 0.084(12) 0.061(10) 0.002(8) -0.025(10) -0.071(12)
C45 0.078(11) 0.071(10) 0.059(9) -0.004(8) -0.015(8) -0.021(9)
O14 0.134(11) 0.133(9) 0.132(10) 0.011(7) -0.018(8) -0.090(8)
C41 0.074(10) 0.050(8) 0.050(8) 0.007(6) -0.004(7) -0.023(7)
C44 0.070(11) 0.060(10) 0.16(2) 0.035(12) -0.009(12) -0.031(9)
C200 0.132(9) 0.073(7) 0.137(9) 0.034(6) -0.032(7) -0.035(6)

loop_
_atom_type_symbol
_atom_type_description
_atom_type_scat_dispersion_real
_atom_type_scat_dispersion_imag
_atom_type_scat_source
C C 0.0181 0.0091 'International Tables Vol C Tables 4.2.6.8 and 6.1.1.4'
H H 0.0000 0.0000 'International Tables Vol C Tables 4.2.6.8 and 6.1.1.4'
B B 0.0090 0.0039 'International Tables Vol C Tables 4.2.6.8 and 6.1.1.4'
Cl Cl 0.3639 0.7018 'International Tables Vol C Tables 4.2.6.8 and 6.1.1.4'
F F 0.0727 0.0534 'International Tables Vol C Tables 4.2.6.8 and 6.1.1.4'
N N 0.0311 0.0180 'International Tables Vol C Tables 4.2.6.8 and 6.1.1.4'
O O 0.0492 0.0322 'International Tables Vol C Tables 4.2.6.8 and 6.1.1.4'
S S 0.3331 0.5567 'International Tables Vol C Tables 4.2.6.8 and 6.1.1.4'
W W -5.4734 5.5774 'International Tables Vol C Tables 4.2.6.8 and 6.1.1.4'

loop_
_geom_angle_atom_site_label_1
_geom_angle_atom_site_label_2
_geom_angle_atom_site_label_3
_geom_angle
C1 W1 C2 84.3(5)
C1 W1 C3 89.1(5)
C2 W1 C3 85.9(5)
C1 W1 N3 101.0(4)
C2 W1 N3 174.5(4)
C3 W1 N3 92.9(4)
C1 W1 N5 98.5(4)
C2 W1 N5 96.6(4)
C3 W1 N5 172.2(4)
N3 W1 N5 84.0(3)
C1 W1 N1 176.2(4)
C2 W1 N1 92.0(4)
C3 W1 N1 91.7(4)
N3 W1 N1 82.6(3)
N5 W1 N1 80.8(3)
C10 W2 C61 83.3(5)
C10 W2 C60 88.0(5)
C61 W2 C60 88.2(5)
C10 W2 N12 104.3(4)
C61 W2 N12 172.4(4)
C60 W2 N12 90.8(4)
C10 W2 N10 99.6(4)
C61 W2 N10 96.9(4)
C60 W2 N10 171.3(4)
N12 W2 N10 83.2(4)
C10 W2 N8 173.1(4)
C61 W2 N8 89.9(4)
C60 W2 N8 90.8(4)
N12 W2 N8 82.6(3)
N10 W2 N8 82.2(3)
C101 W3 C102 82.1(5)
C101 W3 C103 86.7(5)
C102 W3 C103 87.8(5)
C101 W3 N103 100.8(5)
C102 W3 N103 94.7(5)
C103 W3 N103 172.3(4)
C101 W3 N105 107.7(4)
C102 W3 N105 170.2(4)
C103 W3 N105 93.0(4)
N103 W3 N105 83.3(4)
C101 W3 N101 170.0(4)
C102 W3 N101 88.5(4)
C103 W3 N101 89.7(4)
N103 W3 N101 83.2(3)
N105 W3 N101 81.8(3)
C111 W4 C113 88.7(5)
C111 W4 C112 85.7(5)
C113 W4 C112 83.6(5)
C111 W4 N112 99.2(4)
C113 W4 N112 94.6(5)
C112 W4 N112 174.8(4)
C111 W4 N110 97.4(4)
C113 W4 N110 173.9(4)
C112 W4 N110 97.4(4)
N112 W4 N110 83.8(4)
C111 W4 N108 177.6(4)
C113 W4 N108 92.9(4)
C112 W4 N108 92.8(4)
N112 W4 N108 82.4(3)
N110 W4 N108 81.1(3)
O10 S2 O9 115.2(7)
O10 S2 O11 115.4(7)
O9 S2 O11 113.6(7)
O10 S2 C201 105.2(7)
O9 S2 C201 103.3(7)
O11 S2 C201 101.8(7)
O12 S1 O13 120.7(11)
O12 S1 C200 111.0(13)
O13 S1 C200 108.3(13)
O12 S1 O14 118.8(11)
O13 S1 O14 107.7(10)
C200 S1 O14 84.1(12)
C19 N2 N1 109.2(8)
C19 N2 B1 130.3(9)
N1 N2 B1 120.4(8)
C104 N107 C109 122.1(9)
C104 N107 C110 118.4(10)
C109 N107 C110 119.5(8)
C140 N112 N113 106.8(10)
C140 N112 W4 131.5(9)
N113 N112 W4 121.4(7)
C17 N1 N2 106.4(8)
C17 N1 W1 135.0(7)
N2 N1 W1 118.6(5)
C24 N6 N5 109.1(8)
C24 N6 B1 130.1(9)
N5 N6 B1 120.6(8)
C27 N8 N9 107.1(9)
C27 N8 W2 135.2(8)
N9 N8 W2 117.5(6)
C22 N5 N6 107.9(8)
C22 N5 W1 132.2(7)
N6 N5 W1 119.4(6)
C4 N7 C8 120.9(9)
C4 N7 C9 119.8(8)
C8 N7 C9 119.3(9)
C130 N108 N109 107.4(8)
C130 N108 W4 134.5(7)
N109 N108 W4 117.8(6)
C137 N111 N110 109.5(9)
C137 N111 B4 131.1(9)
N110 N111 B4 119.4(9)
C29 N9 N8 109.2(9)
C29 N9 B2 129.3(9)
N8 N9 B2 121.0(8)
C12 N3 N4 107.4(9)
C12 N3 W1 131.8(8)
N4 N3 W1 120.8(6)
C132 N109 N108 109.1(9)
C132 N109 B4 130.0(9)
N108 N109 B4 120.8(8)
C14 N4 N3 108.5(9)
C14 N4 B1 131.8(10)
N3 N4 B1 119.7(8)
C125 N105 N106 106.7(9)
C125 N105 W3 133.1(8)
N106 N105 W3 119.9(6)
C34 N13 N12 110.6(10)
C34 N13 B2 130.6(10)
N12 N13 B2 118.8(9)
C120 N101 N102 106.6(8)
C120 N101 W3 135.0(7)
N102 N101 W3 118.1(6)
C117 N104 N103 109.6(11)
C117 N104 B3 131.0(12)
N103 N104 B3 119.4(9)
C135 N110 N111 106.1(9)
C135 N110 W4 132.9(8)
N111 N110 W4 120.4(6)
C127 N106 N105 109.9(10)
C127 N106 B3 130.3(11)
N105 N106 B3 119.8(9)
C39 N11 N10 109.4(10)
C39 N11 B2 131.1(11)
N10 N11 B2 119.5(9)
C32 N12 N13 104.7(9)
C32 N12 W2 134.0(8)
N13 N12 W2 120.8(7)
C142 N113 N112 108.4(10)
C142 N113 B4 132.2(11)
N112 N113 B4 119.3(9)
C37 N10 N11 107.4(10)
C37 N10 W2 131.9(9)
N11 N10 W2 119.9(7)
C122 N102 N101 108.7(9)
C122 N102 B3 130.2(10)
N101 N102 B3 120.9(9)
C115 N103 N104 107.8(11)
C115 N103 W3 131.2(10)
N104 N103 W3 120.0(7)
N2 C19 C18 108.6(10)
N2 C19 C20 123.3(10)
C18 C19 C20 128.0(10)
N110 C135 C136 109.2(10)
N110 C135 C134 122.0(11)
C136 C135 C134 128.8(10)
N5 C22 C23 108.9(10)
N5 C22 C21 122.9(10)
C23 C22 C21 128.1(10)
C22 C23 C24 106.4(9)
C22 C23 H23 126.8
C24 C23 H23 126.8
N6 C24 C23 107.7(9)
N6 C24 C25 122.0(10)
C23 C24 C25 130.1(10)
N1 C17 C18 109.4(9)
N1 C17 C16 123.0(10)
C18 C17 C16 127.5(10)
N101 C120 C121 109.5(10)
N101 C120 C119 122.2(10)
C121 C120 C119 128.3(10)
O2 C3 W1 178.6(12)
C29 C28 C27 106.2(10)
C29 C28 H28 126.9
C27 C28 H28 126.9
C19 C18 C17 106.3(9)
C19 C18 H18 126.8
C17 C18 H18 126.8
N108 C130 C131 108.8(10)
N108 C130 C129 123.6(10)
C131 C130 C129 127.6(10)
C7 C8 N7 118.5(9)
C7 C8 C10 123.4(10)
N7 C8 C10 118.1(10)
C130 C129 H12A 109.5
C130 C129 H12B 109.5
H12A C129 H12B 109.5
C130 C129 H12C 109.5
H12A C129 H12C 109.5
H12B C129 H12C 109.5
N107 C109 C108 118.6(9)
N107 C109 C111 118.1(9)
C108 C109 C111 123.2(10)
C5 C6 C7 118.7(10)
C5 C6 H6 120.6
C7 C6 H6 120.6
C107 C108 C109 120.7(11)
C107 C108 H108 119.6
C109 C108 H108 119.6
N11 C39 C38 108.1(12)
N11 C39 C40 122.3(12)
C38 C39 C40 129.5(12)
C6 C7 C8 121.6(10)
C6 C7 H7 119.2
C8 C7 H7 119.2
C132 C133 H13A 109.5
C132 C133 H13B 109.5
H13A C133 H13B 109.5
C132 C133 H13C 109.5
H13A C133 H13C 109.5
H13B C133 H13C 109.5
N8 C27 C28 109.5(10)
N8 C27 C26 122.5(11)
C28 C27 C26 127.9(11)
N9 C29 C28 107.9(10)
N9 C29 C30 123.4(11)
C28 C29 C30 128.6(11)
O1 C2 W1 173.9(11)
O8 C103 W3 176.9(10)
C137 C136 C135 107.5(10)
C137 C136 H136 126.3
C135 C136 H136 126.3
N3 C12 C13 108.7(11)
N3 C12 C11 121.8(11)
C13 C12 C11 129.4(11)
O5 C112 W4 173.9(11)
N107 C104 C105 118.1(10)
N107 C104 C101 119.8(10)
C105 C104 C101 122.1(10)
N109 C132 C131 108.5(10)
N109 C132 C133 124.5(11)
C131 C132 C133 127.0(10)
N104 C117 C116 108.5(14)
N104 C117 C118 122.1(13)
C116 C117 C118 129.3(13)
N112 C140 C141 109.5(12)
N112 C140 C139 121.5(12)
C141 C140 C139 128.9(12)
O6 C113 W4 176.7(12)
C121 C122 N102 108.9(10)
C121 C122 C123 128.5(10)
N102 C122 C123 122.5(11)
C107 C105 C104 121.0(10)
C107 C105 H105 119.5
C104 C105 H105 119.5
N13 C34 C33 107.3(10)
N13 C34 C35 122.9(12)
C33 C34 C35 129.8(12)
C6 C5 C4 121.0(9)
C6 C5 H5 119.5
C4 C5 H5 119.5
C22 C21 H21A 109.5
C22 C21 H21B 109.5
H21A C21 H21B 109.5
C22 C21 H21C 109.5
H21A C21 H21C 109.5
H21B C21 H21C 109.5
N111 C137 C136 107.7(10)
N111 C137 C138 121.3(11)
C136 C137 C138 130.9(11)
N12 C32 C33 111.9(11)
N12 C32 C31 121.2(11)
C33 C32 C31 126.8(11)
C8 C10 W2 169.1(9)
O4 C60 W2 179.7(12)
N7 C4 C5 119.2(9)
N7 C4 C1 117.2(9)
C5 C4 C1 123.6(9)
C122 C121 C120 106.2(10)
C122 C121 H121 126.9
C120 C121 H121 126.9
O3 C61 W2 175.2(11)
C108 C107 C105 119.5(11)
C108 C107 H107 120.3
C105 C107 H107 120.3
C135 C134 H13D 109.5
C135 C134 H13E 109.5
H13D C134 H13E 109.5
C135 C134 H13F 109.5
H13D C134 H13F 109.5
H13E C134 H13F 109.5
C19 C20 H20A 109.5
C19 C20 H20B 109.5
H20A C20 H20B 109.5
C19 C20 H20C 109.5
H20A C20 H20C 109.5
H20B C20 H20C 109.5
C17 C16 H16A 109.5
C17 C16 H16B 109.5
H16A C16 H16B 109.5
C17 C16 H16C 109.5
H16A C16 H16C 109.5
H16B C16 H16C 109.5
C104 C101 W3 165.5(9)
C24 C25 H25A 109.5
C24 C25 H25B 109.5
H25A C25 H25B 109.5
C24 C25 H25C 109.5
H25A C25 H25C 109.5
H25B C25 H25C 109.5
C4 C1 W1 175.3(9)
C132 C131 C130 106.2(9)
C132 C131 H131 126.9
C130 C131 H131 126.9
C14 C13 C12 106.9(11)
C14 C13 H13 126.6
C12 C13 H13 126.6
C109 C111 W4 177.4(10)
N106 C127 C126 107.3(12)
N106 C127 C128 122.4(13)
C126 C127 C128 130.3(13)
N2 B1 N6 109.1(8)
N2 B1 N4 110.5(8)
N6 B1 N4 108.0(8)
N2 B1 H1 109.8
N6 B1 H1 109.8
N4 B1 H1 109.8
C29 C30 H30A 109.5
C29 C30 H30B 109.5
H30A C30 H30B 109.5
C29 C30 H30C 109.5
H30A C30 H30C 109.5
H30B C30 H30C 109.5
N4 C14 C13 108.5(11)
N4 C14 C15 121.9(12)
C13 C14 C15 129.6(12)
C32 C33 C34 105.5(11)
C32 C33 H33 127.2
C34 C33 H33 127.2
O7 C102 W3 173.3(12)
N105 C125 C126 108.7(12)
N105 C125 C124 121.6(11)
C126 C125 C124 129.7(11)
C32 C31 H31A 109.5
C32 C31 H31B 109.5
H31A C31 H31B 109.5
C32 C31 H31C 109.5
H31A C31 H31C 109.5
H31B C31 H31C 109.5
C120 C119 H11X 109.5
C120 C119 H11Z 109.5
H11X C119 H11Z 109.5
C120 C119 H11Y 109.5
H11X C119 H11Y 109.5
H11Z C119 H11Y 109.5
C125 C124 H12D 109.5
C125 C124 H12E 109.5
H12D C124 H12E 109.5
C125 C124 H12F 109.5
H12D C124 H12F 109.5
H12E C124 H12F 109.5
C27 C26 H26A 109.5
C27 C26 H26B 109.5
H26A C26 H26B 109.5
C27 C26 H26C 109.5
H26A C26 H26C 109.5
H26B C26 H26C 109.5
C127 C126 C125 107.4(11)
C127 C126 H126 126.3
C125 C126 H126 126.3
N7 C9 H9A 109.5
N7 C9 H9B 109.5
H9A C9 H9B 109.5
N7 C9 H9C 109.5
H9A C9 H9C 109.5
H9B C9 H9C 109.5
N10 C37 C38 107.7(12)
N10 C37 C36 123.0(12)
C38 C37 C36 129.3(12)
N103 C115 C116 106.8(13)
N103 C115 C114 124.3(14)
C116 C115 C114 128.9(12)
C37 C36 H36A 109.5
C37 C36 H36B 109.5
H36A C36 H36B 109.5
C37 C36 H36C 109.5
H36A C36 H36C 109.5
H36B C36 H36C 109.5
N113 C142 C141 109.1(12)
N113 C142 C143 121.9(12)
C141 C142 C143 129.0(12)
C12 C11 H11A 109.5
C12 C11 H11B 109.5
H11A C11 H11B 109.5
C12 C11 H11C 109.5
H11A C11 H11C 109.5
H11B C11 H11C 109.5
C39 C40 H40A 109.5
C39 C40 H40B 109.5
H40A C40 H40B 109.5
C39 C40 H40C 109.5
H40A C40 H40C 109.5
H40B C40 H40C 109.5
C142 C141 C140 106.2(11)
C142 C141 H141 126.9
C140 C141 H141 126.9
C34 C35 H35A 109.5
C34 C35 H35B 109.5
H35A C35 H35B 109.5
C34 C35 H35C 109.5
H35A C35 H35C 109.5
H35B C35 H35C 109.5
C117 C116 C115 107.2(12)
C117 C116 H116 126.4
C115 C116 H116 126.4
C137 C138 H13G 109.5
C137 C138 H13H 109.5
H13G C138 H13H 109.5
C137 C138 H13I 109.5
H13G C138 H13I 109.5
H13H C138 H13I 109.5
C122 C123 H12G 109.5
C122 C123 H12H 109.5
H12G C123 H12H 109.5
C122 C123 H12I 109.5
H12G C123 H12I 109.5
H12H C123 H12I 109.5
F5 C201 F4 107.4(13)
F5 C201 F6 107.1(13)
F4 C201 F6 107.0(14)
F5 C201 S2 113.1(12)
F4 C201 S2 112.1(9)
F6 C201 S2 109.9(12)
C14 C15 H15A 109.5
C14 C15 H15B 109.5
H15A C15 H15B 109.5
C14 C15 H15C 109.5
H15A C15 H15C 109.5
H15B C15 H15C 109.5
C140 C139 H13J 109.5
C140 C139 H13K 109.5
H13J C139 H13K 109.5
C140 C139 H13L 109.5
H13J C139 H13L 109.5
H13K C139 H13L 109.5
C142 C143 H14A 109.5
C142 C143 H14B 109.5
H14A C143 H14B 109.5
C142 C143 H14C 109.5
H14A C143 H14C 109.5
H14B C143 H14C 109.5
C39 C38 C37 107.3(11)
C39 C38 H38 126.3
C37 C38 H38 126.3
Cl12 C43 Cl11 110.6(8)
Cl12 C43 Cl10 111.7(8)
Cl11 C43 Cl10 110.7(8)
Cl12 C43 H43 107.9
Cl11 C43 H43 107.9
Cl10 C43 H43 107.9
N113 B4 N111 108.3(9)
N113 B4 N109 111.6(9)
N111 B4 N109 108.3(9)
N113 B4 H4 109.5
N111 B4 H4 109.5
N109 B4 H4 109.5
N107 C110 H11G 109.5
N107 C110 H11H 109.5
H11G C110 H11H 109.5
N107 C110 H11I 109.5
H11G C110 H11I 109.5
H11H C110 H11I 109.5
C117 C118 H11J 109.5
C117 C118 H11K 109.5
H11J C118 H11K 109.5
C117 C118 H11L 109.5
H11J C118 H11L 109.5
H11K C118 H11L 109.5
C127 C128 H12J 109.5
C127 C128 H12K 109.5
H12J C128 H12K 109.5
C127 C128 H12L 109.5
H12J C128 H12L 109.5
H12K C128 H12L 109.5
N11 B2 N13 109.4(9)
N11 B2 N9 109.2(10)
N13 B2 N9 109.8(9)
N11 B2 H2 109.5
N13 B2 H2 109.5
N9 B2 H2 109.5
Cl6 C42 Cl5 109.7(10)
Cl6 C42 Cl4 109.1(10)
Cl5 C42 Cl4 108.0(9)
Cl6 C42 H42 110.0
Cl5 C42 H42 110.0
Cl4 C42 H42 110.0
N104 B3 N106 108.9(10)
N104 B3 N102 110.2(10)
N106 B3 N102 108.5(9)
N104 B3 H3 109.7
N106 B3 H3 109.7
N102 B3 H3 109.7
C115 C114 H11M 109.5
C115 C114 H11N 109.5
H11M C114 H11N 109.5
C115 C114 H11O 109.5
H11M C114 H11O 109.5
H11N C114 H11O 109.5
Cl13 C45 Cl14 110.1(10)
Cl13 C45 Cl15 110.4(11)
Cl14 C45 Cl15 109.7(9)
Cl13 C45 H45 108.9
Cl14 C45 H45 108.9
Cl15 C45 H45 108.9
Cl2 C41 Cl1 110.5(9)
Cl2 C41 Cl3 109.0(8)
Cl1 C41 Cl3 108.8(8)
Cl2 C41 H41 109.5
Cl1 C41 H41 109.5
Cl3 C41 H41 109.5
Cl7 C44 Cl9 112.6(12)
Cl7 C44 Cl8 109.6(10)
Cl9 C44 Cl8 107.3(13)
Cl7 C44 H44 109.1
Cl9 C44 H44 109.1
Cl8 C44 H44 109.1
F3 C200 F1 110.9(19)
F3 C200 F2 115(2)
F1 C200 F2 107(2)
F3 C200 S1 112(2)
F1 C200 S1 114.3(18)
F2 C200 S1 97.7(16)

loop_
_geom_bond_atom_site_label_1
_geom_bond_atom_site_label_2
_geom_bond_distance
W1 C1 1.810(11)
W1 C2 2.013(13)
W1 C3 2.055(11)
W1 N3 2.215(9)
W1 N5 2.222(8)
W1 N1 2.266(8)
W2 C10 1.820(11)
W2 C61 1.995(14)
W2 C60 2.019(13)
W2 N12 2.201(9)
W2 N10 2.205(9)
W2 N8 2.287(9)
W3 C101 1.822(12)
W3 C102 2.001(14)
W3 C103 2.008(13)
W3 N103 2.203(11)
W3 N105 2.210(9)
W3 N101 2.253(9)
W4 C111 1.824(11)
W4 C113 2.005(13)
W4 C112 2.019(14)
W4 N112 2.202(10)
W4 N110 2.209(9)
W4 N108 2.278(8)
S2 O10 1.414(10)
S2 O9 1.423(10)
S2 O11 1.427(9)
S2 C201 1.809(15)
Cl11 C43 1.742(14)
Cl3 C41 1.765(15)
Cl1 C41 1.763(17)
Cl12 C43 1.735(15)
Cl6 C42 1.720(16)
Cl2 C41 1.729(14)
Cl5 C42 1.747(16)
Cl7 C44 1.72(2)
Cl15 C45 1.761(17)
Cl10 C43 1.756(15)
Cl4 C42 1.790(18)
Cl14 C45 1.745(19)
Cl8 C44 1.79(3)
Cl13 C45 1.740(18)
S1 O12 1.373(17)
S1 O13 1.391(15)
S1 C200 1.72(2)
S1 O14 1.733(18)
Cl9 C44 1.77(2)
N2 C19 1.332(13)
N2 N1 1.388(12)
N2 B1 1.534(13)
N107 C104 1.380(13)
N107 C109 1.383(13)
N107 C110 1.493(15)
N112 C140 1.327(15)
N112 N113 1.387(14)
N1 C17 1.328(13)
N6 C24 1.345(13)
N6 N5 1.369(12)
N6 B1 1.538(14)
N8 C27 1.333(14)
N8 N9 1.368(12)
N5 C22 1.336(13)
N7 C4 1.376(13)
N7 C8 1.393(13)
N7 C9 1.480(14)
N108 C130 1.337(14)
N108 N109 1.390(12)
N111 C137 1.350(14)
N111 N110 1.385(13)
N111 B4 1.543(15)
O8 C103 1.144(15)
N9 C29 1.343(14)
N9 B2 1.544(15)
O4 C60 1.139(15)
N3 C12 1.339(14)
N3 N4 1.373(13)
N109 C132 1.328(13)
N109 B4 1.549(13)
N4 C14 1.343(15)
N4 B1 1.541(15)
O1 C2 1.146(15)
N105 C125 1.345(14)
N105 N106 1.383(13)
N13 C34 1.333(16)
N13 N12 1.389(12)
N13 B2 1.532(16)
N101 C120 1.361(14)
N101 N102 1.374(13)
N104 C117 1.344(15)
N104 N103 1.389(16)
N104 B3 1.526(17)
N110 C135 1.350(14)
N106 C127 1.347(16)
N106 B3 1.534(15)
F4 C201 1.319(17)
O2 C3 1.098(14)
N11 C39 1.348(15)
N11 N10 1.388(14)
N11 B2 1.531(16)
O5 C112 1.146(17)
N12 C32 1.336(15)
N113 C142 1.329(15)
N113 B4 1.510(15)
N10 C37 1.363(15)
N102 C122 1.366(14)
N102 B3 1.534(16)
O6 C113 1.143(16)
O3 C61 1.152(17)
N103 C115 1.350(15)
C19 C18 1.356(16)
C19 C20 1.505(16)
O7 C102 1.164(18)
C135 C136 1.382(17)
C135 C134 1.495(16)
C22 C23 1.385(15)
C22 C21 1.500(15)
C23 C24 1.387(16)
C23 H23 0.9300
C24 C25 1.506(16)
F1 C200 1.39(3)
C17 C18 1.396(16)
C17 C16 1.456(16)
C120 C121 1.391(16)
C120 C119 1.506(16)
C28 C29 1.373(17)
C28 C27 1.381(16)
C28 H28 0.9300
C18 H18 0.9300
C130 C131 1.396(16)
C130 C129 1.474(17)
C8 C7 1.388(16)
C8 C10 1.436(15)
C129 H12A 0.9600
C129 H12B 0.9600
C129 H12C 0.9600
C109 C108 1.403(15)
C109 C111 1.423(14)
C6 C5 1.380(14)
C6 C7 1.380(15)
C6 H6 0.9300
C108 C107 1.374(16)
C108 H108 0.9300
C39 C38 1.38(2)
C39 C40 1.508(19)
C7 H7 0.9300
F5 C201 1.302(18)
C133 C132 1.498(16)
C133 H13A 0.9600
C133 H13B 0.9600
C133 H13C 0.9600
C27 C26 1.485(17)
C29 C30 1.498(16)
C136 C137 1.359(17)
C136 H136 0.9300
C12 C13 1.380(18)
C12 C11 1.509(18)
C104 C105 1.400(17)
C104 C101 1.429(16)
C132 C131 1.385(17)
C117 C116 1.36(2)
C117 C118 1.51(2)
C140 C141 1.38(2)
C140 C139 1.51(2)
F6 C201 1.34(2)
C122 C121 1.361(17)
C122 C123 1.511(17)
C105 C107 1.391(18)
C105 H105 0.9300
C34 C33 1.395(18)
C34 C35 1.493(17)
C5 C4 1.395(14)
C5 H5 0.9300
C21 H21A 0.9600
C21 H21B 0.9600
C21 H21C 0.9600
C137 C138 1.496(17)
C32 C33 1.363(18)
C32 C31 1.510(17)
C4 C1 1.445(14)
C121 H121 0.9300
C107 H107 0.9300
C134 H13D 0.9600
C134 H13E 0.9600
C134 H13F 0.9600
C20 H20A 0.9600
C20 H20B 0.9600
C20 H20C 0.9600
C16 H16A 0.9600
C16 H16B 0.9600
C16 H16C 0.9600
C25 H25A 0.9600
C25 H25B 0.9600
C25 H25C 0.9600
C131 H131 0.9300
C13 C14 1.358(19)
C13 H13 0.9300
C127 C126 1.369(19)
C127 C128 1.50(2)
B1 H1 0.9800
C30 H30A 0.9600
C30 H30B 0.9600
C30 H30C 0.9600
C14 C15 1.513(18)
C33 H33 0.9300
C125 C126 1.394(19)
C125 C124 1.492(19)
C31 H31A 0.9600
C31 H31B 0.9600
C31 H31C 0.9600
C119 H11X 0.9600
C119 H11Z 0.9600
C119 H11Y 0.9600
C124 H12D 0.9600
C124 H12E 0.9600
C124 H12F 0.9600
C26 H26A 0.9600
C26 H26B 0.9600
C26 H26C 0.9600
C126 H126 0.9300
C9 H9A 0.9600
C9 H9B 0.9600
C9 H9C 0.9600
C37 C38 1.409(19)
C37 C36 1.49(2)
C115 C116 1.44(2)
C115 C114 1.48(2)
C36 H36A 0.9600
C36 H36B 0.9600
C36 H36C 0.9600
C142 C141 1.36(2)
C142 C143 1.50(2)
C11 H11A 0.9600
C11 H11B 0.9600
C11 H11C 0.9600
C40 H40A 0.9600
C40 H40B 0.9600
C40 H40C 0.9600
C141 H141 0.9300
C35 H35A 0.9600
C35 H35B 0.9600
C35 H35C 0.9600
C116 H116 0.9300
C138 H13G 0.9600
C138 H13H 0.9600
C138 H13I 0.9600
C123 H12G 0.9600
C123 H12H 0.9600
C123 H12I 0.9600
C15 H15A 0.9600
C15 H15B 0.9600
C15 H15C 0.9600
C139 H13J 0.9600
C139 H13K 0.9600
C139 H13L 0.9600
F3 C200 1.35(3)
C143 H14A 0.9600
C143 H14B 0.9600
C143 H14C 0.9600
C38 H38 0.9300
C43 H43 0.9800
B4 H4 1.12(13)
C110 H11G 0.9600
C110 H11H 0.9600
C110 H11I 0.9600
C118 H11J 0.9600
C118 H11K 0.9600
C118 H11L 0.9600
C128 H12J 0.9600
C128 H12K 0.9600
C128 H12L 0.9600
B2 H2 1.05(13)
C42 H42 0.9800
B3 H3 1.09(14)
F2 C200 1.41(3)
C114 H11M 0.9600
C114 H11N 0.9600
C114 H11O 0.9600
C45 H45 0.9800
C41 H41 0.9800
C44 H44 0.9800
